data_2213812
loop_
_publ_author_name
'Xiao-Lin Zhang'
'Wen-Hong Wu'
'Qian-Yong Cao'
'Yong-Xiu Li'
'Lai-Tao Luo'

_publ_section_title
;[1-(Diphenylphosphino)-2-(diphenylphosphinoyl)ethane-\k<i>P</i>^1^]iodido(1,10-phenanthroline-\k^2^<i>N</i>,<i>N</i>')copper(I)
 dichloromethane solvate
;
_journal_coeditor_code HG2177
_journal_issue 6
_journal_name_full 'Acta Crystallographica Section E'
_journal_page_first m1602
_journal_page_last m1603
_journal_paper_doi 10.1107/S1600536807010392
_journal_volume 63
_journal_year 2007
_chemical_formula_iupac '[Cu I (C12 H8 N2) (C26 H24 O P2)], C H2 Cl2'
_chemical_formula_moiety 'C38 H32 Cu I N2 O P2, C H2 Cl2'
_chemical_formula_sum 'C39 H34 Cl2 Cu I N2 O P2'
_chemical_formula_weight 869.97
_chemical_name_systematic
;
[1-(Diphenylphosphino)-2-(diphenylphosphinoyl)ethane-\kP^1^]iodido(1,10-
phenanthroline-\k^2^N,N')copper(I) dichloromethane solvate
;
_space_group_IT_number 2
_symmetry_cell_setting triclinic
_symmetry_space_group_name_Hall '-P 1'
_symmetry_space_group_name_H-M 'P -1'
_atom_sites_solution_hydrogens geom
_atom_sites_solution_primary direct
_atom_sites_solution_secondary difmap
_audit_creation_method SHELXL-97
_cell_angle_alpha 73.4570(10)
_cell_angle_beta 83.2920(10)
_cell_angle_gamma 74.132(2)
_cell_formula_units_Z 2
_cell_length_a 11.1843(4)
_cell_length_b 12.1788(5)
_cell_length_c 15.0143(5)
_cell_measurement_reflns_used 1563
_cell_measurement_temperature 293(2)
_cell_measurement_theta_max 26.13
_cell_measurement_theta_min 2.25
_cell_volume 1884.07(12)
_computing_cell_refinement SMART
_computing_data_collection 'SMART (Bruker, 1998)'
_computing_data_reduction 'SAINT (Bruker, 1998)'
_computing_molecular_graphics 'SHELXTL (Bruker, 1998)'
_computing_publication_material SHELXTL'
_computing_structure_refinement 'SHELXL97 (Sheldrick, 1997)'
_computing_structure_solution 'SHELXS97 (Sheldrick, 1997)'
_diffrn_ambient_temperature 293(2)
_diffrn_measured_fraction_theta_full 0.993
_diffrn_measured_fraction_theta_max 0.962
_diffrn_measurement_device_type 'Bruker SMART APEX II CCD area-detector'
_diffrn_measurement_method '\f and \w'
_diffrn_radiation_monochromator graphite
_diffrn_radiation_source 'fine-focus sealed tube'
_diffrn_radiation_type MoK\a
_diffrn_radiation_wavelength 0.71073
_diffrn_reflns_av_R_equivalents 0.0198
_diffrn_reflns_av_sigmaI/netI 0.0591
_diffrn_reflns_limit_h_max 14
_diffrn_reflns_limit_h_min -14
_diffrn_reflns_limit_k_max 16
_diffrn_reflns_limit_k_min -15
_diffrn_reflns_limit_l_max 19
_diffrn_reflns_limit_l_min 0
_diffrn_reflns_number 25497
_diffrn_reflns_theta_full 25.00
_diffrn_reflns_theta_max 28.26
_diffrn_reflns_theta_min 1.80
_diffrn_standards_decay_% 0
_diffrn_standards_number 0
_exptl_absorpt_coefficient_mu 1.659
_exptl_absorpt_correction_T_max 0.720
_exptl_absorpt_correction_T_min 0.669
_exptl_absorpt_correction_type multi-scan
_exptl_absorpt_process_details '(SADABS; Sheldrick, 1996)'
_exptl_crystal_colour yellow
_exptl_crystal_density_diffrn 1.535
_exptl_crystal_density_method 'not measured'
_exptl_crystal_description block
_exptl_crystal_F_000 872
_exptl_crystal_size_max 0.30
_exptl_crystal_size_mid 0.20
_exptl_crystal_size_min 0.20
_refine_diff_density_max 2.628
_refine_diff_density_min -2.259
_refine_ls_extinction_method none
_refine_ls_goodness_of_fit_ref 1.107
_refine_ls_hydrogen_treatment constr
_refine_ls_matrix_type full
_refine_ls_number_parameters 427
_refine_ls_number_reflns 8987
_refine_ls_number_restraints 13
_refine_ls_restrained_S_all 1.139
_refine_ls_R_factor_all 0.0680
_refine_ls_R_factor_gt 0.0530
_refine_ls_shift/su_max 0.000
_refine_ls_shift/su_mean 0.000
_refine_ls_structure_factor_coef Fsqd
_refine_ls_weighting_details 'calc w=1/[\s^2^(Fo^2^)+(0.0914P)^2^] where P=(Fo^2^+2Fc^2^)/3'
_refine_ls_weighting_scheme calc
_refine_ls_wR_factor_gt 0.1599
_refine_ls_wR_factor_ref 0.1668
_reflns_number_gt 6232
_reflns_number_total 8987
_reflns_threshold_expression I>2\s(I)
_cod_data_source_file hg2177.cif
_cod_data_source_block I
_cod_original_cell_volume 1884.08(12)
_cod_database_code 2213812
_cod_database_fobs_code 2213812

loop_
_symmetry_equiv_pos_as_xyz
'x, y, z'
'-x, -y, -z'

loop_
_atom_site_type_symbol
_atom_site_label
_atom_site_fract_x
_atom_site_fract_y
_atom_site_fract_z
_atom_site_U_iso_or_equiv
_atom_site_adp_type
_atom_site_calc_flag
_atom_site_refinement_flags
_atom_site_occupancy
I I1 0.65757(3) 0.69537(3) 0.45781(2) 0.06276(14) Uani d U 1
Cu Cu1 0.78062(5) 0.85521(4) 0.37124(3) 0.04712(15) Uani d U 1
O O 0.8105(3) 0.6255(3) 0.0369(2) 0.0534(7) Uani d . 1
P P1 0.78916(9) 0.59859(8) 0.13929(7) 0.0388(2) Uani d . 1
P P2 0.77031(8) 0.92589(8) 0.22038(6) 0.0354(2) Uani d . 1
Cl Cl1 0.7697(3) 0.3007(3) 0.9003(3) 0.1794(13) Uani d . 1
Cl Cl2 0.6412(2) 0.2180(3) 0.7907(2) 0.1491(10) Uani d . 1
N N1 0.9617(3) 0.7808(3) 0.4196(2) 0.0455(8) Uani d . 1
N N2 0.7713(3) 0.9439(3) 0.4719(2) 0.0468(8) Uani d . 1
C C1 1.1520(5) 0.3872(4) 0.2866(4) 0.0659(13) Uani d . 1
H H1 1.2258 0.3436 0.3156 0.079 Uiso calc R 1
C C2 1.0522(4) 0.4392(4) 0.3362(3) 0.0552(11) Uani d . 1
H H2A 1.0592 0.4313 0.3990 0.066 Uiso calc R 1
C C3 0.9415(4) 0.5033(4) 0.2939(3) 0.0483(9) Uani d . 1
H H3A 0.8748 0.5377 0.3286 0.058 Uiso calc R 1
C C4 0.9294(3) 0.5165(3) 0.1995(3) 0.0400(8) Uani d . 1
C C5 1.0309(4) 0.4637(4) 0.1501(3) 0.0565(11) Uani d . 1
H H5A 1.0248 0.4709 0.0874 0.068 Uiso calc R 1
C C6 1.1413(5) 0.4004(5) 0.1934(4) 0.0746(15) Uani d . 1
H H6A 1.2088 0.3665 0.1592 0.090 Uiso calc R 1
C C7 0.6778(4) 0.5104(3) 0.1790(3) 0.0488(10) Uani d . 1
C C8 0.6317(5) 0.4834(5) 0.2713(4) 0.0677(14) Uani d . 1
H H8A 0.6567 0.5143 0.3138 0.081 Uiso calc R 1
C C9 0.5494(5) 0.4116(5) 0.3008(5) 0.091(2) Uani d . 1
H H9A 0.5188 0.3939 0.3621 0.109 Uiso calc R 1
C C10 0.5144(5) 0.3668(5) 0.2336(7) 0.103(3) Uani d . 1
H H10A 0.4600 0.3180 0.2512 0.124 Uiso calc R 1
C C11 0.5582(5) 0.3932(6) 0.1440(7) 0.097(2) Uani d . 1
H H11A 0.5329 0.3625 0.1015 0.116 Uiso calc R 1
C C12 0.6395(4) 0.4647(4) 0.1147(4) 0.0675(14) Uani d . 1
H H12A 0.6686 0.4823 0.0530 0.081 Uiso calc R 1
C C13 0.6210(3) 1.0126(3) 0.1722(3) 0.0397(8) Uani d . 1
C C14 0.5187(4) 1.0361(4) 0.2307(3) 0.0592(12) Uani d . 1
H H14A 0.5257 1.0049 0.2946 0.071 Uiso calc R 1
C C15 0.4052(4) 1.1061(5) 0.1953(4) 0.0741(15) Uani d . 1
H H15A 0.3369 1.1221 0.2356 0.089 Uiso calc R 1
C C16 0.3935(5) 1.1517(4) 0.1007(4) 0.0705(15) Uani d . 1
H H16A 0.3174 1.1977 0.0765 0.085 Uiso calc R 1
C C17 0.4942(5) 1.1285(5) 0.0439(4) 0.0759(16) Uani d . 1
H H17A 0.4861 1.1589 -0.0200 0.091 Uiso calc R 1
C C18 0.6082(4) 1.0619(4) 0.0766(3) 0.0579(11) Uani d . 1
H H18A 0.6764 1.0496 0.0355 0.070 Uiso calc R 1
C C19 0.8737(3) 1.0219(3) 0.1651(2) 0.0366(8) Uani d . 1
C C20 0.8321(4) 1.1430(4) 0.1503(3) 0.0534(11) Uani d . 1
H H20A 0.7497 1.1766 0.1655 0.064 Uiso calc R 1
C C21 0.9127(4) 1.2153(4) 0.1128(4) 0.0624(12) Uani d . 1
H H21A 0.8833 1.2969 0.1019 0.075 Uiso calc R 1
C C22 1.0323(5) 1.1684(4) 0.0922(3) 0.0614(12) Uani d . 1
H H22A 1.0852 1.2176 0.0668 0.074 Uiso calc R 1
C C23 1.0765(4) 1.0487(4) 0.1083(4) 0.0635(12) Uani d . 1
H H23A 1.1597 1.0164 0.0946 0.076 Uiso calc R 1
C C24 0.9972(4) 0.9750(4) 0.1453(3) 0.0533(10) Uani d . 1
H H24A 1.0279 0.8934 0.1567 0.064 Uiso calc R 1
C C25 0.6794(4) 1.0259(4) 0.4969(3) 0.0587(11) Uani d . 1
H H25A 0.6076 1.0544 0.4632 0.070 Uiso calc R 1
C C26 0.6846(5) 1.0721(5) 0.5717(4) 0.0695(14) Uani d . 1
H H26A 0.6185 1.1307 0.5861 0.083 Uiso calc R 1
C C27 0.7892(5) 1.0289(5) 0.6229(4) 0.0683(14) Uani d . 1
H H27A 0.7937 1.0566 0.6738 0.082 Uiso calc R 1
C C28 0.8880(5) 0.9443(4) 0.5989(3) 0.0546(11) Uani d . 1
C C29 1.0010(5) 0.8959(5) 0.6477(3) 0.0662(13) Uani d . 1
H H29A 1.0093 0.9217 0.6988 0.079 Uiso calc R 1
C C30 1.0952(5) 0.8143(5) 0.6221(3) 0.0674(14) Uani d . 1
H H30A 1.1670 0.7843 0.6559 0.081 Uiso calc R 1
C C31 1.0873(4) 0.7729(4) 0.5443(3) 0.0522(10) Uani d . 1
C C32 1.1817(4) 0.6883(4) 0.5137(4) 0.0667(14) Uani d . 1
H H32A 1.2564 0.6569 0.5440 0.080 Uiso calc R 1
C C33 1.1646(5) 0.6517(5) 0.4391(4) 0.0690(14) Uani d . 1
H H33A 1.2264 0.5941 0.4192 0.083 Uiso calc R 1
C C34 1.0554(5) 0.7008(4) 0.3943(3) 0.0612(12) Uani d . 1
H H34A 1.0463 0.6765 0.3426 0.073 Uiso calc R 1
C C35 0.8765(4) 0.9042(3) 0.5216(3) 0.0432(9) Uani d . 1
C C36 0.9764(4) 0.8176(3) 0.4941(3) 0.0430(9) Uani d . 1
C C37 0.7293(3) 0.7271(3) 0.1833(3) 0.0405(8) Uani d . 1
H H37A 0.6488 0.7703 0.1578 0.049 Uiso calc R 1
H H37B 0.7178 0.7021 0.2505 0.049 Uiso calc R 1
C C38 0.8175(4) 0.8091(3) 0.1580(3) 0.0426(8) Uani d . 1
H H38A 0.8174 0.8454 0.0915 0.051 Uiso calc R 1
H H38B 0.9015 0.7630 0.1737 0.051 Uiso calc R 1
C C39 0.6727(7) 0.3329(7) 0.8194(5) 0.102 Uani d . 1
H H39A 0.7044 0.3815 0.7636 0.122 Uiso calc R 1
H H39B 0.5947 0.3810 0.8381 0.122 Uiso calc R 1

loop_
_atom_site_aniso_label
_atom_site_aniso_U_11
_atom_site_aniso_U_22
_atom_site_aniso_U_33
_atom_site_aniso_U_12
_atom_site_aniso_U_13
_atom_site_aniso_U_23
I1 0.0651(2) 0.0631(2) 0.0559(2) -0.02228(16) -0.00552(15) -0.00211(14)
Cu1 0.0481(3) 0.0508(3) 0.0384(3) -0.0079(2) -0.0102(2) -0.0066(2)
O 0.0672(19) 0.0525(17) 0.0397(15) -0.0138(14) -0.0091(13) -0.0093(13)
P1 0.0423(5) 0.0329(5) 0.0406(5) -0.0090(4) -0.0084(4) -0.0066(4)
P2 0.0346(5) 0.0331(5) 0.0364(5) -0.0059(4) -0.0067(4) -0.0061(4)
Cl1 0.156(2) 0.158(2) 0.239(3) 0.0147(18) -0.066(2) -0.103(2)
Cl2 0.1082(15) 0.187(2) 0.175(2) -0.0081(16) 0.0011(15) -0.115(2)
N1 0.0461(18) 0.0421(18) 0.0433(18) -0.0037(15) -0.0076(14) -0.0086(14)
N2 0.0482(19) 0.0446(18) 0.0459(19) -0.0121(15) 0.0014(15) -0.0105(15)
C1 0.054(3) 0.054(3) 0.083(4) -0.003(2) -0.020(3) -0.011(2)
C2 0.055(3) 0.051(2) 0.055(3) -0.013(2) -0.018(2) -0.001(2)
C3 0.049(2) 0.045(2) 0.047(2) -0.0080(18) -0.0088(18) -0.0065(17)
C4 0.041(2) 0.0331(18) 0.045(2) -0.0109(15) -0.0057(16) -0.0065(15)
C5 0.052(3) 0.059(3) 0.058(3) -0.005(2) -0.005(2) -0.023(2)
C6 0.048(3) 0.078(4) 0.091(4) 0.006(2) -0.003(3) -0.031(3)
C7 0.039(2) 0.036(2) 0.069(3) -0.0050(16) -0.0125(19) -0.0094(19)
C8 0.060(3) 0.065(3) 0.073(3) -0.028(2) -0.014(2) 0.008(3)
C9 0.058(3) 0.075(4) 0.119(5) -0.027(3) -0.008(3) 0.018(4)
C10 0.048(3) 0.058(3) 0.198(9) -0.022(3) -0.004(4) -0.017(4)
C11 0.054(3) 0.079(4) 0.184(8) -0.019(3) -0.010(4) -0.073(5)
C12 0.050(3) 0.061(3) 0.105(4) -0.011(2) -0.009(3) -0.045(3)
C13 0.0361(19) 0.0336(18) 0.049(2) -0.0068(15) -0.0118(16) -0.0078(16)
C14 0.043(2) 0.057(3) 0.059(3) -0.003(2) 0.003(2) 0.003(2)
C15 0.039(2) 0.068(3) 0.091(4) -0.002(2) 0.008(2) 0.003(3)
C16 0.046(3) 0.058(3) 0.097(4) -0.008(2) -0.028(3) 0.002(3)
C17 0.072(4) 0.085(4) 0.062(3) -0.001(3) -0.034(3) -0.011(3)
C18 0.051(2) 0.072(3) 0.043(2) -0.004(2) -0.0100(19) -0.010(2)
C19 0.0396(19) 0.0362(18) 0.0340(18) -0.0092(15) -0.0074(15) -0.0074(14)
C20 0.044(2) 0.039(2) 0.078(3) -0.0098(18) -0.010(2) -0.014(2)
C21 0.058(3) 0.040(2) 0.089(4) -0.015(2) -0.014(2) -0.009(2)
C22 0.066(3) 0.061(3) 0.063(3) -0.034(2) 0.003(2) -0.010(2)
C23 0.049(3) 0.066(3) 0.079(3) -0.021(2) 0.015(2) -0.026(3)
C24 0.046(2) 0.044(2) 0.069(3) -0.0089(18) 0.004(2) -0.018(2)
C25 0.048(2) 0.060(3) 0.065(3) -0.010(2) 0.004(2) -0.018(2)
C26 0.069(3) 0.066(3) 0.080(4) -0.023(3) 0.027(3) -0.036(3)
C27 0.086(4) 0.074(3) 0.056(3) -0.033(3) 0.014(3) -0.029(3)
C28 0.073(3) 0.055(3) 0.043(2) -0.031(2) 0.004(2) -0.0126(19)
C29 0.088(4) 0.073(3) 0.045(2) -0.034(3) -0.018(2) -0.009(2)
C30 0.072(3) 0.075(3) 0.052(3) -0.024(3) -0.027(2) 0.003(2)
C31 0.053(2) 0.050(2) 0.048(2) -0.016(2) -0.0152(19) 0.0041(18)
C32 0.048(3) 0.063(3) 0.071(3) -0.003(2) -0.021(2) 0.007(2)
C33 0.056(3) 0.057(3) 0.077(3) 0.009(2) -0.006(3) -0.012(3)
C34 0.062(3) 0.056(3) 0.061(3) -0.001(2) -0.011(2) -0.018(2)
C35 0.051(2) 0.043(2) 0.0339(19) -0.0172(18) -0.0026(16) -0.0028(15)
C36 0.047(2) 0.042(2) 0.0364(19) -0.0133(17) -0.0092(16) 0.0004(16)
C37 0.0383(19) 0.0353(19) 0.046(2) -0.0067(15) -0.0066(16) -0.0077(16)
C38 0.044(2) 0.0359(19) 0.047(2) -0.0081(16) -0.0030(17) -0.0112(16)
C39 0.1029(2) 0.102(3) 0.102(3) -0.026(3) -0.004(2) -0.027(2)

loop_
_atom_type_symbol
_atom_type_description
_atom_type_scat_dispersion_real
_atom_type_scat_dispersion_imag
_atom_type_scat_source
C C 0.0033 0.0016 'International Tables Vol C Tables 4.2.6.8 and 6.1.1.4'
H H 0.0000 0.0000 'International Tables Vol C Tables 4.2.6.8 and 6.1.1.4'
N N 0.0061 0.0033 'International Tables Vol C Tables 4.2.6.8 and 6.1.1.4'
O O 0.0106 0.0060 'International Tables Vol C Tables 4.2.6.8 and 6.1.1.4'
P P 0.1023 0.0942 'International Tables Vol C Tables 4.2.6.8 and 6.1.1.4'
Cl Cl 0.1484 0.1585 'International Tables Vol C Tables 4.2.6.8 and 6.1.1.4'
Cu Cu 0.3201 1.2651 'International Tables Vol C Tables 4.2.6.8 and 6.1.1.4'
I I -0.4742 1.8119 'International Tables Vol C Tables 4.2.6.8 and 6.1.1.4'

loop_
_geom_angle_atom_site_label_1
_geom_angle_atom_site_label_2
_geom_angle_atom_site_label_3
_geom_angle
_geom_angle_publ_flag
N2 Cu1 N1 80.57(13) yes
N2 Cu1 P2 129.13(10) yes
N1 Cu1 P2 114.93(10) yes
N2 Cu1 I1 100.97(10) yes
N1 Cu1 I1 104.22(9) yes
P2 Cu1 I1 119.03(3) yes
O P1 C4 112.11(18) ?
O P1 C37 114.45(18) ?
C4 P1 C37 106.04(17) ?
O P1 C7 111.51(19) ?
C4 P1 C7 106.64(18) ?
C37 P1 C7 105.52(19) ?
C13 P2 C19 102.51(16) ?
C13 P2 C38 102.99(17) ?
C19 P2 C38 102.09(17) ?
C13 P2 Cu1 118.63(13) ?
C19 P2 Cu1 115.70(11) ?
C38 P2 Cu1 112.82(13) ?
C34 N1 C36 117.6(4) ?
C34 N1 Cu1 131.0(3) ?
C36 N1 Cu1 111.1(3) ?
C25 N2 C35 117.4(4) ?
C25 N2 Cu1 130.5(3) ?
C35 N2 Cu1 112.1(3) ?
C2 C1 C6 119.1(4) ?
C2 C1 H1 120.4 ?
C6 C1 H1 120.4 ?
C1 C2 C3 120.9(4) ?
C1 C2 H2A 119.5 ?
C3 C2 H2A 119.5 ?
C2 C3 C4 120.4(4) ?
C2 C3 H3A 119.8 ?
C4 C3 H3A 119.8 ?
C5 C4 C3 118.2(4) ?
C5 C4 P1 118.6(3) ?
C3 C4 P1 123.2(3) ?
C6 C5 C4 120.6(4) ?
C6 C5 H5A 119.7 ?
C4 C5 H5A 119.7 ?
C1 C6 C5 120.8(5) ?
C1 C6 H6A 119.6 ?
C5 C6 H6A 119.6 ?
C12 C7 C8 119.2(4) ?
C12 C7 P1 117.9(4) ?
C8 C7 P1 122.8(3) ?
C9 C8 C7 121.7(6) ?
C9 C8 H8A 119.2 ?
C7 C8 H8A 119.2 ?
C8 C9 C10 117.0(7) ?
C8 C9 H9A 121.5 ?
C10 C9 H9A 121.5 ?
C11 C10 C9 121.6(6) ?
C11 C10 H10A 119.2 ?
C9 C10 H10A 119.2 ?
C10 C11 C12 121.4(6) ?
C10 C11 H11A 119.3 ?
C12 C11 H11A 119.3 ?
C11 C12 C7 119.1(6) ?
C11 C12 H12A 120.4 ?
C7 C12 H12A 120.4 ?
C14 C13 C18 118.4(4) ?
C14 C13 P2 119.9(3) ?
C18 C13 P2 121.6(3) ?
C13 C14 C15 120.7(4) ?
C13 C14 H14A 119.7 ?
C15 C14 H14A 119.7 ?
C16 C15 C14 120.2(5) ?
C16 C15 H15A 119.9 ?
C14 C15 H15A 119.9 ?
C17 C16 C15 118.8(4) ?
C17 C16 H16A 120.6 ?
C15 C16 H16A 120.6 ?
C16 C17 C18 122.5(5) ?
C16 C17 H17A 118.7 ?
C18 C17 H17A 118.7 ?
C17 C18 C13 119.4(5) ?
C17 C18 H18A 120.3 ?
C13 C18 H18A 120.3 ?
C24 C19 C20 118.2(4) ?
C24 C19 P2 121.0(3) ?
C20 C19 P2 120.4(3) ?
C19 C20 C21 120.3(4) ?
C19 C20 H20A 119.8 ?
C21 C20 H20A 119.8 ?
C22 C21 C20 120.7(4) ?
C22 C21 H21A 119.6 ?
C20 C21 H21A 119.6 ?
C21 C22 C23 120.1(4) ?
C21 C22 H22A 120.0 ?
C23 C22 H22A 120.0 ?
C22 C23 C24 120.0(4) ?
C22 C23 H23A 120.0 ?
C24 C23 H23A 120.0 ?
C19 C24 C23 120.5(4) ?
C19 C24 H24A 119.7 ?
C23 C24 H24A 119.7 ?
N2 C25 C26 123.6(5) ?
N2 C25 H25A 118.2 ?
C26 C25 H25A 118.2 ?
C27 C26 C25 118.6(5) ?
C27 C26 H26A 120.7 ?
C25 C26 H26A 120.7 ?
C26 C27 C28 120.0(5) ?
C26 C27 H27A 120.0 ?
C28 C27 H27A 120.0 ?
C27 C28 C35 118.0(4) ?
C27 C28 C29 123.5(4) ?
C35 C28 C29 118.4(4) ?
C30 C29 C28 121.9(4) ?
C30 C29 H29A 119.0 ?
C28 C29 H29A 119.0 ?
C29 C30 C31 121.1(4) ?
C29 C30 H30A 119.5 ?
C31 C30 H30A 119.5 ?
C32 C31 C30 124.1(4) ?
C32 C31 C36 116.7(4) ?
C30 C31 C36 119.1(4) ?
C33 C32 C31 120.0(4) ?
C33 C32 H32A 120.0 ?
C31 C32 H32A 120.0 ?
C34 C33 C32 119.1(5) ?
C34 C33 H33A 120.5 ?
C32 C33 H33A 120.5 ?
N1 C34 C33 124.2(5) ?
N1 C34 H34A 117.9 ?
C33 C34 H34A 117.9 ?
N2 C35 C28 122.5(4) ?
N2 C35 C36 117.7(3) ?
C28 C35 C36 119.8(4) ?
N1 C36 C31 122.3(4) ?
N1 C36 C35 118.1(3) ?
C31 C36 C35 119.6(4) ?
C38 C37 P1 111.5(3) ?
C38 C37 H37A 109.3 ?
P1 C37 H37A 109.3 ?
C38 C37 H37B 109.3 ?
P1 C37 H37B 109.3 ?
H37A C37 H37B 108.0 ?
C37 C38 P2 111.2(3) ?
C37 C38 H38A 109.4 ?
P2 C38 H38A 109.4 ?
C37 C38 H38B 109.4 ?
P2 C38 H38B 109.4 ?
H38A C38 H38B 108.0 ?
Cl1 C39 Cl2 117.5(5) ?
Cl1 C39 H39A 107.9 ?
Cl2 C39 H39A 107.9 ?
Cl1 C39 H39B 107.9 ?
Cl2 C39 H39B 107.9 ?
H39A C39 H39B 107.2 ?

loop_
_geom_bond_atom_site_label_1
_geom_bond_atom_site_label_2
_geom_bond_distance
_geom_bond_publ_flag
I1 Cu1 2.6418(6) yes
Cu1 N2 2.072(3) yes
Cu1 N1 2.101(3) yes
Cu1 P2 2.1866(10) yes
O P1 1.482(3) ?
P1 C4 1.799(4) ?
P1 C37 1.803(4) ?
P1 C7 1.804(4) ?
P2 C13 1.819(3) ?
P2 C19 1.832(4) ?
P2 C38 1.847(4) ?
Cl1 C39 1.616(7) ?
Cl2 C39 1.706(7) ?
N1 C34 1.324(6) ?
N1 C36 1.359(5) ?
N2 C25 1.326(6) ?
N2 C35 1.366(5) ?
C1 C2 1.374(7) ?
C1 C6 1.378(7) ?
C1 H1 0.9300 ?
C2 C3 1.385(6) ?
C2 H2A 0.9300 ?
C3 C4 1.399(5) ?
C3 H3A 0.9300 ?
C4 C5 1.389(6) ?
C5 C6 1.386(6) ?
C5 H5A 0.9300 ?
C6 H6A 0.9300 ?
C7 C12 1.399(6) ?
C7 C8 1.400(7) ?
C8 C9 1.389(7) ?
C8 H8A 0.9300 ?
C9 C10 1.411(10) ?
C9 H9A 0.9300 ?
C10 C11 1.356(10) ?
C10 H10A 0.9300 ?
C11 C12 1.378(8) ?
C11 H11A 0.9300 ?
C12 H12A 0.9300 ?
C13 C14 1.375(6) ?
C13 C18 1.398(6) ?
C14 C15 1.389(6) ?
C14 H14A 0.9300 ?
C15 C16 1.377(8) ?
C15 H15A 0.9300 ?
C16 C17 1.348(8) ?
C16 H16A 0.9300 ?
C17 C18 1.371(6) ?
C17 H17A 0.9300 ?
C18 H18A 0.9300 ?
C19 C24 1.375(5) ?
C19 C20 1.380(5) ?
C20 C21 1.392(6) ?
C20 H20A 0.9300 ?
C21 C22 1.340(7) ?
C21 H21A 0.9300 ?
C22 C23 1.364(7) ?
C22 H22A 0.9300 ?
C23 C24 1.392(6) ?
C23 H23A 0.9300 ?
C24 H24A 0.9300 ?
C25 C26 1.404(7) ?
C25 H25A 0.9300 ?
C26 C27 1.372(8) ?
C26 H26A 0.9300 ?
C27 C28 1.381(7) ?
C27 H27A 0.9300 ?
C28 C35 1.412(6) ?
C28 C29 1.430(7) ?
C29 C30 1.340(7) ?
C29 H29A 0.9300 ?
C30 C31 1.418(7) ?
C30 H30A 0.9300 ?
C31 C32 1.397(7) ?
C31 C36 1.421(5) ?
C32 C33 1.368(8) ?
C32 H32A 0.9300 ?
C33 C34 1.366(6) ?
C33 H33A 0.9300 ?
C34 H34A 0.9300 ?
C35 C36 1.423(6) ?
C37 C38 1.533(5) ?
C37 H37A 0.9700 ?
C37 H37B 0.9700 ?
C38 H38A 0.9700 ?
C38 H38B 0.9700 ?
C39 H39A 0.9700 ?
C39 H39B 0.9700 ?

loop_
_geom_torsion_atom_site_label_1
_geom_torsion_atom_site_label_2
_geom_torsion_atom_site_label_3
_geom_torsion_atom_site_label_4
_geom_torsion
N2 Cu1 P2 C13 -72.18(19)
N1 Cu1 P2 C13 -170.54(16)
I1 Cu1 P2 C13 64.87(14)
N2 Cu1 P2 C19 50.27(19)
N1 Cu1 P2 C19 -48.08(17)
I1 Cu1 P2 C19 -172.67(13)
N2 Cu1 P2 C38 167.32(18)
N1 Cu1 P2 C38 68.96(17)
I1 Cu1 P2 C38 -55.62(14)
N2 Cu1 N1 C34 180.0(4)
P2 Cu1 N1 C34 -51.1(4)
I1 Cu1 N1 C34 80.9(4)
N2 Cu1 N1 C36 5.6(3)
P2 Cu1 N1 C36 134.6(2)
I1 Cu1 N1 C36 -93.4(2)
N1 Cu1 N2 C25 178.4(4)
P2 Cu1 N2 C25 63.8(4)
I1 Cu1 N2 C25 -78.8(4)
N1 Cu1 N2 C35 -5.3(3)
P2 Cu1 N2 C35 -119.9(2)
I1 Cu1 N2 C35 97.5(3)
C6 C1 C2 C3 0.7(7)
C1 C2 C3 C4 -0.2(7)
C2 C3 C4 C5 0.1(6)
C2 C3 C4 P1 -179.8(3)
O P1 C4 C5 -14.9(4)
C37 P1 C4 C5 -140.4(3)
C7 P1 C4 C5 107.5(4)
O P1 C4 C3 165.0(3)
C37 P1 C4 C3 39.5(4)
C7 P1 C4 C3 -72.6(4)
C3 C4 C5 C6 -0.4(7)
P1 C4 C5 C6 179.5(4)
C2 C1 C6 C5 -1.0(8)
C4 C5 C6 C1 0.9(8)
O P1 C7 C12 8.8(4)
C4 P1 C7 C12 -113.9(3)
C37 P1 C7 C12 133.6(3)
O P1 C7 C8 -173.1(4)
C4 P1 C7 C8 64.2(4)
C37 P1 C7 C8 -48.3(4)
C12 C7 C8 C9 0.5(7)
P1 C7 C8 C9 -177.6(4)
C7 C8 C9 C10 0.1(8)
C8 C9 C10 C11 -0.5(9)
C9 C10 C11 C12 0.3(10)
C10 C11 C12 C7 0.2(9)
C8 C7 C12 C11 -0.6(7)
P1 C7 C12 C11 177.5(4)
C19 P2 C13 C14 -126.4(4)
C38 P2 C13 C14 127.8(4)
Cu1 P2 C13 C14 2.4(4)
C19 P2 C13 C18 50.2(4)
C38 P2 C13 C18 -55.6(4)
Cu1 P2 C13 C18 179.0(3)
C18 C13 C14 C15 0.8(7)
P2 C13 C14 C15 177.4(4)
C13 C14 C15 C16 0.7(8)
C14 C15 C16 C17 -0.9(9)
C15 C16 C17 C18 -0.5(9)
C16 C17 C18 C13 2.0(8)
C14 C13 C18 C17 -2.1(7)
P2 C13 C18 C17 -178.7(4)
C13 P2 C19 C24 -148.6(3)
C38 P2 C19 C24 -42.2(4)
Cu1 P2 C19 C24 80.8(3)
C13 P2 C19 C20 37.5(4)
C38 P2 C19 C20 144.0(3)
Cu1 P2 C19 C20 -93.1(3)
C24 C19 C20 C21 2.5(6)
P2 C19 C20 C21 176.6(3)
C19 C20 C21 C22 -1.3(7)
C20 C21 C22 C23 -0.3(8)
C21 C22 C23 C24 0.7(8)
C20 C19 C24 C23 -2.2(6)
P2 C19 C24 C23 -176.2(4)
C22 C23 C24 C19 0.6(8)
C35 N2 C25 C26 -0.8(7)
Cu1 N2 C25 C26 175.4(4)
N2 C25 C26 C27 -1.2(8)
C25 C26 C27 C28 1.8(8)
C26 C27 C28 C35 -0.6(7)
C26 C27 C28 C29 179.1(5)
C27 C28 C29 C30 -179.6(5)
C35 C28 C29 C30 0.0(7)
C28 C29 C30 C31 0.6(8)
C29 C30 C31 C32 179.9(5)
C29 C30 C31 C36 -1.2(7)
C30 C31 C32 C33 178.4(5)
C36 C31 C32 C33 -0.5(7)
C31 C32 C33 C34 1.4(8)
C36 N1 C34 C33 1.2(7)
Cu1 N1 C34 C33 -172.9(4)
C32 C33 C34 N1 -1.8(8)
C25 N2 C35 C28 2.2(6)
Cu1 N2 C35 C28 -174.7(3)
C25 N2 C35 C36 -178.9(4)
Cu1 N2 C35 C36 4.2(4)
C27 C28 C35 N2 -1.5(6)
C29 C28 C35 N2 178.8(4)
C27 C28 C35 C36 179.6(4)
C29 C28 C35 C36 -0.1(6)
C34 N1 C36 C31 -0.2(6)
Cu1 N1 C36 C31 175.0(3)
C34 N1 C36 C35 179.6(4)
Cu1 N1 C36 C35 -5.2(4)
C32 C31 C36 N1 -0.2(6)
C30 C31 C36 N1 -179.1(4)
C32 C31 C36 C35 -179.9(4)
C30 C31 C36 C35 1.1(6)
N2 C35 C36 N1 0.8(5)
C28 C35 C36 N1 179.7(3)
N2 C35 C36 C31 -179.5(4)
C28 C35 C36 C31 -0.5(6)
O P1 C37 C38 -59.1(3)
C4 P1 C37 C38 65.0(3)
C7 P1 C37 C38 177.9(3)
P1 C37 C38 P2 -169.88(19)
C13 P2 C38 C37 -65.6(3)
C19 P2 C38 C37 -171.7(3)
Cu1 P2 C38 C37 63.5(3)
